data_2014972
loop_
_publ_author_name
'You, Zhong-Lu'

_publ_section_title
<i>catena</i>-Poly[[{4-bromo-2-[2-(dimethylamino)ethyliminomethyl]phenolato}copper(II)]-\m-thiocyanato]
_journal_coeditor_code DN1095
_journal_issue 9
_journal_name_full 'Acta Crystallographica Section C'
_journal_page_first m406
_journal_page_last m408
_journal_paper_doi 10.1107/S0108270105023139
_journal_volume 61
_journal_year 2005
_chemical_formula_iupac '[Cu (C11 H14 Br N2 O) (N C S)]'
_chemical_formula_moiety 'C12 H14 Br Cu N3 O S'
_chemical_formula_sum 'C12 H14 Br Cu N3 O S'
_chemical_formula_weight 391.77
_chemical_name_systematic
;
catena-Poly[[{4-bromo-2-[2-
(dimethylamino)ethyliminomethyl]phenolato}copper(II)]-\m-thiocyanato]
;
_space_group_IT_number 29
_symmetry_cell_setting orthorhombic
_symmetry_space_group_name_Hall 'P 2c -2ac'
_symmetry_space_group_name_H-M 'P c a 21'
_atom_sites_solution_hydrogens geom
_atom_sites_solution_primary direct
_atom_sites_solution_secondary difmap
_audit_creation_method SHELXL-97
_cell_angle_alpha 90.00
_cell_angle_beta 90.00
_cell_angle_gamma 90.00
_cell_formula_units_Z 8
_cell_length_a 11.767(2)
_cell_length_b 7.4180(15)
_cell_length_c 33.870(7)
_cell_measurement_reflns_used 12201
_cell_measurement_temperature 298(2)
_cell_measurement_theta_max 27.96
_cell_measurement_theta_min 2.40
_cell_volume 2956.4(10)
_computing_cell_refinement SMART
_computing_data_collection 'SMART (Bruker, 1998)'
_computing_data_reduction 'SAINT (Bruker, 1998)'
_computing_molecular_graphics 'SHELXTL (Sheldrick, 2000)'
_computing_publication_material SHELXTL
_computing_structure_refinement 'SHELXL97 (Sheldrick, 1997)'
_computing_structure_solution 'SHELXS97 (Sheldrick, 1997)'
_diffrn_ambient_temperature 298(2)
_diffrn_measured_fraction_theta_full 0.999
_diffrn_measured_fraction_theta_max 0.999
_diffrn_measurement_device_type 'Bruker SMART CCD area-detector'
_diffrn_measurement_method '\w scans'
_diffrn_radiation_monochromator graphite
_diffrn_radiation_source 'fine-focus sealed tube'
_diffrn_radiation_type MoK\a
_diffrn_radiation_wavelength 0.71073
_diffrn_reflns_av_R_equivalents 0.0390
_diffrn_reflns_av_sigmaI/netI 0.0336
_diffrn_reflns_limit_h_max 14
_diffrn_reflns_limit_h_min -15
_diffrn_reflns_limit_k_max 9
_diffrn_reflns_limit_k_min -9
_diffrn_reflns_limit_l_max 43
_diffrn_reflns_limit_l_min -43
_diffrn_reflns_number 30513
_diffrn_reflns_theta_full 26.99
_diffrn_reflns_theta_max 26.99
_diffrn_reflns_theta_min 1.20
_diffrn_standards_decay_% 0
_diffrn_standards_interval_count 0
_diffrn_standards_interval_time 0
_diffrn_standards_number 0
_exptl_absorpt_coefficient_mu 4.316
_exptl_absorpt_correction_T_max 0.6254
_exptl_absorpt_correction_T_min 0.4240
_exptl_absorpt_correction_type multi-scan
_exptl_absorpt_process_details '(SADABS; Sheldrick, 1996)'
_exptl_crystal_colour blue
_exptl_crystal_density_diffrn 1.760
_exptl_crystal_density_method 'not measured'
_exptl_crystal_description block
_exptl_crystal_F_000 1560
_exptl_crystal_size_max 0.24
_exptl_crystal_size_mid 0.15
_exptl_crystal_size_min 0.12
_refine_diff_density_max 1.085
_refine_diff_density_min -0.653
_refine_ls_abs_structure_details 'Flack (1983), 3160 Friedel pairs'
_refine_ls_abs_structure_Flack 0.083(9)
_refine_ls_extinction_method none
_refine_ls_goodness_of_fit_ref 1.060
_refine_ls_hydrogen_treatment constr
_refine_ls_matrix_type full
_refine_ls_number_parameters 347
_refine_ls_number_reflns 6447
_refine_ls_number_restraints 1
_refine_ls_restrained_S_all 1.060
_refine_ls_R_factor_all 0.0415
_refine_ls_R_factor_gt 0.0358
_refine_ls_shift/su_max 0.001
_refine_ls_shift/su_mean 0.000
_refine_ls_structure_factor_coef Fsqd
_refine_ls_weighting_details 'w=1/[\s^2^(Fo^2^)+(0.0554P)^2^+0.0383P] where P=(Fo^2^+2Fc^2^)/3'
_refine_ls_weighting_scheme calc
_refine_ls_wR_factor_gt 0.0891
_refine_ls_wR_factor_ref 0.0916
_reflns_number_gt 5729
_reflns_number_total 6447
_reflns_threshold_expression I>2\s(I)
_cod_data_source_file dn1095.cif
_cod_data_source_block I
_cod_depositor_comments
;
The following automatic conversions were performed:
'_symmetry_cell_setting' value 'Orthorhombic' changed to 'orthorhombic'
according to '/home/saulius/struct/CIF-dictionaries/cif_core.dic'
dictionary named 'cif_core.dic' version 2.4.1 from 2010-06-29.

Automatic conversion script
Id: cif_fix_enum 1527 2010-12-29 10:47:43Z saulius 

The following automatic conversions were performed:

'_symmetry_cell_setting' value 'Orthorhombic' changed to
'orthorhombic' according to
/home/saulius/struct/CIF-dictionaries/cif_core.dic dictionary named
'cif_core.dic' version 2.4.1 from 2010-06-29.

Automatic conversion script
Id: cif_fix_values 1715 2011-07-08 13:25:40Z adriana 
;
_cod_database_code 2014972
_cod_database_fobs_code 2014972

loop_
_symmetry_equiv_pos_as_xyz
'x, y, z'
'-x, -y, z+1/2'
'-x+1/2, y, z+1/2'
'x+1/2, -y, z'

loop_
_atom_site_label
_atom_site_fract_x
_atom_site_fract_y
_atom_site_fract_z
_atom_site_U_iso_or_equiv
_atom_site_adp_type
_atom_site_calc_flag
_atom_site_refinement_flags
_atom_site_occupancy
_atom_site_disorder_assembly
_atom_site_disorder_group
_atom_site_type_symbol
Cu1 0.33425(3) 0.09184(6) 0.667215(13) 0.03169(11) Uani d . 1 . . Cu
Cu2 0.06807(4) 0.58332(6) 0.972960(14) 0.03352(12) Uani d . 1 . . Cu
Br1 0.07567(5) -0.48361(11) 0.820328(19) 0.0850(2) Uani d . 1 . . Br
Br2 -0.17916(4) -0.04140(9) 0.826859(16) 0.06374(15) Uani d . 1 . . Br
S1 0.70441(9) 0.11723(15) 0.61383(4) 0.0467(3) Uani d . 1 . . S
S2 0.43749(9) 0.62730(16) 1.02598(4) 0.0474(3) Uani d . 1 . . S
O1 0.3730(2) -0.0981(4) 0.70337(9) 0.0457(7) Uani d . 1 . . O
O2 0.1110(2) 0.3937(4) 0.93729(9) 0.0474(8) Uani d . 1 . . O
N1 0.1976(3) 0.1526(5) 0.69653(9) 0.0343(7) Uani d . 1 . . N
N2 0.2980(3) 0.3253(4) 0.63632(11) 0.0383(7) Uani d . 1 . . N
N3 0.4850(3) 0.0758(5) 0.64335(12) 0.0468(9) Uani d . 1 . . N
N4 -0.0690(3) 0.6343(5) 0.94268(10) 0.0362(8) Uani d . 1 . . N
N5 0.0290(3) 0.8161(4) 1.00366(11) 0.0398(8) Uani d . 1 . . N
N6 0.2195(3) 0.5719(5) 0.99760(12) 0.0470(9) Uani d . 1 . . N
C1 0.1920(3) -0.1184(6) 0.73626(12) 0.0390(9) Uani d . 1 . . C
C2 0.3036(3) -0.1779(6) 0.72835(12) 0.0395(9) Uani d . 1 . . C
C3 0.3432(3) -0.3259(7) 0.74964(16) 0.0504(11) Uani d . 1 . . C
H3 0.4174 -0.3650 0.7456 0.060 Uiso calc R 1 . . H
C4 0.2769(4) -0.4157(6) 0.77633(15) 0.0537(12) Uani d . 1 . . C
H4 0.3062 -0.5128 0.7904 0.064 Uiso calc R 1 . . H
C5 0.1642(4) -0.3602(8) 0.78237(14) 0.0540(12) Uani d . 1 . . C
C6 0.1232(3) -0.2129(7) 0.76302(13) 0.0467(10) Uani d . 1 . . C
H6 0.0491 -0.1747 0.7676 0.056 Uiso calc R 1 . . H
C7 0.1461(3) 0.0470(6) 0.72063(12) 0.0409(10) Uani d . 1 . . C
H7 0.0734 0.0798 0.7286 0.049 Uiso calc R 1 . . H
C8 0.1430(3) 0.3195(6) 0.68465(15) 0.0467(10) Uani d . 1 . . C
H8A 0.1677 0.4174 0.7016 0.056 Uiso calc R 1 . . H
H8B 0.0612 0.3080 0.6870 0.056 Uiso calc R 1 . . H
C9 0.1750(3) 0.3588(6) 0.64241(15) 0.0439(10) Uani d . 1 . . C
H9A 0.1312 0.2824 0.6248 0.053 Uiso calc R 1 . . H
H9B 0.1575 0.4834 0.6362 0.053 Uiso calc R 1 . . H
C10 0.3214(4) 0.3243(8) 0.59389(16) 0.0584(13) Uani d . 1 . . C
H10A 0.2739 0.2365 0.5812 0.088 Uiso calc R 1 . . H
H10B 0.3998 0.2944 0.5895 0.088 Uiso calc R 1 . . H
H10C 0.3059 0.4415 0.5831 0.088 Uiso calc R 1 . . H
C11 0.3676(4) 0.4688(7) 0.6555(2) 0.0718(17) Uani d . 1 . . C
H11A 0.3483 0.5839 0.6444 0.108 Uiso calc R 1 . . H
H11B 0.4468 0.4449 0.6511 0.108 Uiso calc R 1 . . H
H11C 0.3526 0.4700 0.6834 0.108 Uiso calc R 1 . . H
C12 0.5756(3) 0.0927(5) 0.63116(12) 0.0350(8) Uani d . 1 . . C
C13 -0.0689(3) 0.3627(7) 0.90387(12) 0.0403(10) Uani d . 1 . . C
C14 0.0439(3) 0.3088(6) 0.91264(11) 0.0387(9) Uani d . 1 . . C
C15 0.0872(4) 0.1556(8) 0.89327(14) 0.0501(12) Uani d . 1 . . C
H15 0.1622 0.1215 0.8976 0.060 Uiso calc R 1 . . H
C16 0.0212(4) 0.0561(7) 0.86824(14) 0.0496(11) Uani d . 1 . . C
H16 0.0511 -0.0457 0.8561 0.059 Uiso calc R 1 . . H
C17 -0.0912(4) 0.1068(7) 0.86090(12) 0.0457(11) Uani d . 1 . . C
C18 -0.1353(3) 0.2565(6) 0.87778(12) 0.0413(10) Uani d . 1 . . C
H18 -0.2098 0.2900 0.8722 0.050 Uiso calc R 1 . . H
C19 -0.1168(3) 0.5282(6) 0.91865(12) 0.0398(9) Uani d . 1 . . C
H19 -0.1890 0.5596 0.9098 0.048 Uiso calc R 1 . . H
C20 -0.1267(4) 0.8041(6) 0.95454(15) 0.0482(11) Uani d . 1 . . C
H20A -0.2084 0.7905 0.9522 0.058 Uiso calc R 1 . . H
H20B -0.1029 0.9021 0.9375 0.058 Uiso calc R 1 . . H
C21 -0.0952(3) 0.8449(6) 0.99657(16) 0.0481(11) Uani d . 1 . . C
H21A -0.1146 0.9690 1.0026 0.058 Uiso calc R 1 . . H
H21B -0.1385 0.7676 1.0141 0.058 Uiso calc R 1 . . H
C22 0.0489(4) 0.8138(8) 1.04632(16) 0.0635(15) Uani d . 1 . . C
H22A 0.1288 0.8013 1.0514 0.095 Uiso calc R 1 . . H
H22B 0.0089 0.7142 1.0579 0.095 Uiso calc R 1 . . H
H22C 0.0221 0.9245 1.0577 0.095 Uiso calc R 1 . . H
C23 0.0980(4) 0.9591(7) 0.9845(2) 0.0713(18) Uani d . 1 . . C
H23A 0.0916 1.0687 0.9994 0.107 Uiso calc R 1 . . H
H23B 0.0708 0.9788 0.9582 0.107 Uiso calc R 1 . . H
H23C 0.1761 0.9221 0.9836 0.107 Uiso calc R 1 . . H
C24 0.3086(3) 0.5982(5) 1.00904(12) 0.0335(8) Uani d . 1 . . C

loop_
_atom_site_aniso_label
_atom_site_aniso_U_11
_atom_site_aniso_U_22
_atom_site_aniso_U_33
_atom_site_aniso_U_12
_atom_site_aniso_U_13
_atom_site_aniso_U_23
Cu1 0.0218(2) 0.0395(2) 0.0338(2) 0.00508(17) 0.00411(18) 0.0036(2)
Cu2 0.0211(2) 0.0453(3) 0.0342(2) 0.00549(17) -0.00437(18) 0.0020(2)
Br1 0.0706(4) 0.1115(5) 0.0728(4) -0.0320(4) 0.0057(3) 0.0429(4)
Br2 0.0488(3) 0.0842(3) 0.0582(3) -0.0135(2) -0.0110(2) -0.0123(3)
S1 0.0297(5) 0.0510(6) 0.0595(7) 0.0030(4) 0.0134(5) 0.0171(5)
S2 0.0307(5) 0.0520(6) 0.0594(7) 0.0042(4) -0.0127(5) -0.0214(6)
O1 0.0284(14) 0.0650(19) 0.0436(16) 0.0085(13) 0.0038(12) 0.0225(15)
O2 0.0256(15) 0.075(2) 0.0413(17) 0.0125(14) -0.0063(12) -0.0111(15)
N1 0.0234(15) 0.0497(18) 0.0299(16) 0.0026(14) 0.0011(12) 0.0001(14)
N2 0.0298(17) 0.0293(16) 0.056(2) -0.0005(13) 0.0051(15) 0.0074(15)
N3 0.0286(19) 0.061(2) 0.051(2) 0.0118(16) 0.0111(16) 0.0126(18)
N4 0.0244(16) 0.0475(19) 0.0368(18) 0.0065(13) -0.0014(13) 0.0116(15)
N5 0.0283(16) 0.0308(17) 0.060(2) 0.0015(14) -0.0064(15) 0.0006(15)
N6 0.031(2) 0.060(2) 0.050(2) 0.0102(16) -0.0090(17) -0.0110(18)
C1 0.0261(19) 0.059(3) 0.032(2) -0.0010(17) -0.0043(15) 0.0083(17)
C2 0.031(2) 0.055(3) 0.033(2) 0.0017(18) -0.0004(16) 0.0062(18)
C3 0.037(2) 0.067(3) 0.047(2) 0.012(2) 0.002(2) 0.014(2)
C4 0.055(3) 0.059(3) 0.047(3) -0.003(2) -0.007(2) 0.017(2)
C5 0.046(3) 0.073(3) 0.042(2) -0.022(2) -0.002(2) 0.015(2)
C6 0.029(2) 0.076(3) 0.035(2) -0.004(2) -0.0013(16) 0.001(2)
C7 0.0221(18) 0.067(3) 0.033(2) 0.0031(18) 0.0044(15) -0.002(2)
C8 0.0256(19) 0.053(3) 0.062(3) 0.0123(18) 0.0042(19) -0.002(2)
C9 0.033(2) 0.033(2) 0.066(3) 0.0086(16) 0.000(2) 0.011(2)
C10 0.054(3) 0.065(3) 0.057(3) 0.008(2) 0.011(2) 0.024(3)
C11 0.044(3) 0.045(3) 0.126(5) -0.013(2) 0.004(3) -0.013(3)
C12 0.031(2) 0.036(2) 0.038(2) 0.0070(15) 0.0022(17) 0.0067(16)
C13 0.027(2) 0.067(3) 0.0264(19) 0.0009(18) -0.0011(15) 0.0095(19)
C14 0.0235(18) 0.064(3) 0.0286(19) 0.0048(18) 0.0001(15) -0.0019(18)
C15 0.025(2) 0.077(3) 0.048(3) 0.009(2) -0.0111(18) -0.009(2)
C16 0.044(2) 0.068(3) 0.036(2) 0.004(2) -0.0028(19) -0.005(2)
C17 0.035(2) 0.073(3) 0.029(2) -0.010(2) -0.0017(17) 0.001(2)
C18 0.0288(19) 0.064(3) 0.032(2) -0.0056(18) -0.0047(15) 0.0046(19)
C19 0.0253(19) 0.062(3) 0.032(2) 0.0029(19) -0.0046(15) 0.011(2)
C20 0.035(2) 0.046(3) 0.064(3) 0.0100(19) -0.0103(19) 0.009(2)
C21 0.026(2) 0.037(2) 0.082(3) 0.0045(17) -0.007(2) -0.006(2)
C22 0.057(3) 0.068(3) 0.066(3) 0.013(2) -0.018(3) -0.029(3)
C23 0.045(3) 0.048(3) 0.121(6) -0.006(2) -0.002(3) 0.025(3)
C24 0.032(2) 0.0323(19) 0.036(2) 0.0123(15) -0.0050(16) -0.0066(15)

loop_
_atom_type_symbol
_atom_type_description
_atom_type_scat_dispersion_real
_atom_type_scat_dispersion_imag
_atom_type_scat_source
C C 0.0033 0.0016 'International Tables Vol C Tables 4.2.6.8 and 6.1.1.4'
H H 0.0000 0.0000 'International Tables Vol C Tables 4.2.6.8 and 6.1.1.4'
O O 0.0106 0.0060 'International Tables Vol C Tables 4.2.6.8 and 6.1.1.4'
N N 0.0061 0.0033 'International Tables Vol C Tables 4.2.6.8 and 6.1.1.4'
S S 0.1246 0.1234 'International Tables Vol C Tables 4.2.6.8 and 6.1.1.4'
Br Br -0.2901 2.4595 'International Tables Vol C Tables 4.2.6.8 and 6.1.1.4'
Cu Cu 0.3201 1.2651 'International Tables Vol C Tables 4.2.6.8 and 6.1.1.4'

loop_
_geom_angle_atom_site_label_1
_geom_angle_atom_site_label_2
_geom_angle_atom_site_label_3
_geom_angle_site_symmetry_3
_geom_angle
_geom_angle_publ_flag
O1 Cu1 N1 . 92.34(13) y
O1 Cu1 N3 . 90.21(14) y
N1 Cu1 N3 . 167.79(16) y
O1 Cu1 N2 . 170.22(15) y
N1 Cu1 N2 . 83.90(14) y
N3 Cu1 N2 . 91.65(13) y
O1 Cu1 S1 4_455 97.67(15) y
N1 Cu1 S1 4_455 90.39(15) y
N3 Cu1 S1 4_455 101.10(15) y
N2 Cu1 S1 4_455 91.40(15) y
O2 Cu2 N4 . 91.63(13) y
O2 Cu2 N6 . 89.85(14) y
N4 Cu2 N6 . 168.63(16) y
O2 Cu2 N5 . 170.39(15) y
N4 Cu2 N5 . 85.35(14) y
N6 Cu2 N5 . 91.36(14) y
O2 Cu2 S2 4_465 97.89(15) y
N4 Cu2 S2 4_465 89.52(15) y
N6 Cu2 S2 4_465 101.44(15) y
N5 Cu2 S2 4_465 91.22(15) y
C2 O1 Cu1 . 126.3(3) ?
C14 O2 Cu2 . 126.4(3) ?
C7 N1 C8 . 119.2(3) ?
C7 N1 Cu1 . 125.1(3) ?
C8 N1 Cu1 . 115.0(3) ?
C10 N2 C9 . 108.7(4) ?
C10 N2 C11 . 109.2(4) ?
C9 N2 C11 . 110.8(4) ?
C10 N2 Cu1 . 117.0(3) ?
C9 N2 Cu1 . 105.7(2) ?
C11 N2 Cu1 . 105.3(3) ?
C12 N3 Cu1 . 169.7(4) ?
C19 N4 C20 . 119.9(3) ?
C19 N4 Cu2 . 125.9(3) ?
C20 N4 Cu2 . 113.6(3) ?
C22 N5 C23 . 110.6(4) ?
C22 N5 C21 . 108.4(4) ?
C23 N5 C21 . 111.2(4) ?
C22 N5 Cu2 . 116.8(3) ?
C23 N5 Cu2 . 104.8(3) ?
C21 N5 Cu2 . 104.8(3) ?
C24 N6 Cu2 . 166.8(4) ?
C6 C1 C2 . 120.3(4) ?
C6 C1 C7 . 116.5(4) ?
C2 C1 C7 . 123.0(4) ?
O1 C2 C3 . 118.6(4) ?
O1 C2 C1 . 124.0(4) ?
C3 C2 C1 . 117.3(4) ?
C4 C3 C2 . 122.3(4) ?
C4 C3 H3 . 118.8 ?
C2 C3 H3 . 118.8 ?
C3 C4 C5 . 119.6(4) ?
C3 C4 H4 . 120.2 ?
C5 C4 H4 . 120.2 ?
C6 C5 C4 . 120.0(4) ?
C6 C5 Br1 . 121.3(4) ?
C4 C5 Br1 . 118.6(4) ?
C5 C6 C1 . 120.4(4) ?
C5 C6 H6 . 119.8 ?
C1 C6 H6 . 119.8 ?
N1 C7 C1 . 125.2(4) ?
N1 C7 H7 . 117.4 ?
C1 C7 H7 . 117.4 ?
N1 C8 C9 . 108.5(3) ?
N1 C8 H8A . 110.0 ?
C9 C8 H8A . 110.0 ?
N1 C8 H8B . 110.0 ?
C9 C8 H8B . 110.0 ?
H8A C8 H8B . 108.4 ?
N2 C9 C8 . 110.1(4) ?
N2 C9 H9A . 109.6 ?
C8 C9 H9A . 109.6 ?
N2 C9 H9B . 109.6 ?
C8 C9 H9B . 109.6 ?
H9A C9 H9B . 108.2 ?
N2 C10 H10A . 109.5 ?
N2 C10 H10B . 109.5 ?
H10A C10 H10B . 109.5 ?
N2 C10 H10C . 109.5 ?
H10A C10 H10C . 109.5 ?
H10B C10 H10C . 109.5 ?
N2 C11 H11A . 109.5 ?
N2 C11 H11B . 109.5 ?
H11A C11 H11B . 109.5 ?
N2 C11 H11C . 109.5 ?
H11A C11 H11C . 109.5 ?
H11B C11 H11C . 109.5 ?
N3 C12 S1 . 179.9(5) ?
C14 C13 C18 . 119.3(4) ?
C14 C13 C19 . 122.3(4) ?
C18 C13 C19 . 118.3(4) ?
O2 C14 C15 . 117.8(3) ?
O2 C14 C13 . 124.2(4) ?
C15 C14 C13 . 118.0(4) ?
C16 C15 C14 . 121.3(4) ?
C16 C15 H15 . 119.4 ?
C14 C15 H15 . 119.4 ?
C15 C16 C17 . 120.2(5) ?
C15 C16 H16 . 119.9 ?
C17 C16 H16 . 119.9 ?
C18 C17 C16 . 120.6(4) ?
C18 C17 Br2 . 121.5(3) ?
C16 C17 Br2 . 117.9(4) ?
C17 C18 C13 . 120.5(4) ?
C17 C18 H18 . 119.7 ?
C13 C18 H18 . 119.7 ?
N4 C19 C13 . 125.4(4) ?
N4 C19 H19 . 117.3 ?
C13 C19 H19 . 117.3 ?
N4 C20 C21 . 108.3(3) ?
N4 C20 H20A . 110.0 ?
C21 C20 H20A . 110.0 ?
N4 C20 H20B . 110.0 ?
C21 C20 H20B . 110.0 ?
H20A C20 H20B . 108.4 ?
N5 C21 C20 . 111.4(4) ?
N5 C21 H21A . 109.4 ?
C20 C21 H21A . 109.4 ?
N5 C21 H21B . 109.4 ?
C20 C21 H21B . 109.4 ?
H21A C21 H21B . 108.0 ?
N5 C22 H22A . 109.5 ?
N5 C22 H22B . 109.5 ?
H22A C22 H22B . 109.5 ?
N5 C22 H22C . 109.5 ?
H22A C22 H22C . 109.5 ?
H22B C22 H22C . 109.5 ?
N5 C23 H23A . 109.5 ?
N5 C23 H23B . 109.5 ?
H23A C23 H23B . 109.5 ?
N5 C23 H23C . 109.5 ?
H23A C23 H23C . 109.5 ?
H23B C23 H23C . 109.5 ?
N6 C24 S2 . 177.7(4) ?

loop_
_geom_bond_atom_site_label_1
_geom_bond_atom_site_label_2
_geom_bond_site_symmetry_2
_geom_bond_distance
_geom_bond_publ_flag
Cu1 O1 . 1.922(3) y
Cu1 N1 . 1.943(3) y
Cu1 N3 . 1.953(3) y
Cu1 N2 . 2.068(3) y
Cu1 S1 4_455 2.8300(14) y
Cu2 O2 . 1.922(3) y
Cu2 N4 . 1.948(3) y
Cu2 N6 . 1.969(3) y
Cu2 N5 . 2.067(3) y
Cu2 S2 4_475 2.8332(14) y
Br1 C5 . 1.891(4) ?
Br2 C17 . 1.900(4) ?
S1 C12 . 1.635(4) ?
S2 C24 . 1.636(4) ?
O1 C2 . 1.317(5) ?
O2 C14 . 1.310(5) ?
N1 C7 . 1.283(5) y
N1 C8 . 1.452(5) y
N2 C10 . 1.463(6) ?
N2 C9 . 1.483(5) ?
N2 C11 . 1.492(6) ?
N3 C12 . 1.151(5) ?
N4 C19 . 1.264(6) y
N4 C20 . 1.487(6) y
N5 C22 . 1.464(6) ?
N5 C23 . 1.484(6) ?
N5 C21 . 1.496(5) ?
N6 C24 . 1.135(5) ?
C1 C6 . 1.403(6) ?
C1 C2 . 1.410(6) ?
C1 C7 . 1.442(6) ?
C2 C3 . 1.394(6) ?
C3 C4 . 1.367(7) ?
C3 H3 . 0.9300 ?
C4 C5 . 1.403(7) ?
C4 H4 . 0.9300 ?
C5 C6 . 1.363(7) ?
C6 H6 . 0.9300 ?
C7 H7 . 0.9300 ?
C8 C9 . 1.508(7) ?
C8 H8A . 0.9700 ?
C8 H8B . 0.9700 ?
C9 H9A . 0.9700 ?
C9 H9B . 0.9700 ?
C10 H10A . 0.9600 ?
C10 H10B . 0.9600 ?
C10 H10C . 0.9600 ?
C11 H11A . 0.9600 ?
C11 H11B . 0.9600 ?
C11 H11C . 0.9600 ?
C13 C14 . 1.417(5) ?
C13 C18 . 1.419(6) ?
C13 C19 . 1.441(7) ?
C14 C15 . 1.407(7) ?
C15 C16 . 1.367(7) ?
C15 H15 . 0.9300 ?
C16 C17 . 1.397(6) ?
C16 H16 . 0.9300 ?
C17 C18 . 1.352(6) ?
C18 H18 . 0.9300 ?
C19 H19 . 0.9300 ?
C20 C21 . 1.502(7) ?
C20 H20A . 0.9700 ?
C20 H20B . 0.9700 ?
C21 H21A . 0.9700 ?
C21 H21B . 0.9700 ?
C22 H22A . 0.9600 ?
C22 H22B . 0.9600 ?
C22 H22C . 0.9600 ?
C23 H23A . 0.9600 ?
C23 H23B . 0.9600 ?
C23 H23C . 0.9600 ?

loop_
_geom_hbond_atom_site_label_D
_geom_hbond_atom_site_label_H
_geom_hbond_atom_site_label_A
_geom_hbond_site_symmetry_A
_geom_hbond_distance_DH
_geom_hbond_distance_HA
_geom_hbond_distance_DA
_geom_hbond_angle_DHA
C7 H7 O1 4_455 0.93 2.51 3.285(7) 141
C19 H19 O2 4_465 0.93 2.55 3.316(4) 139
C20 H20A O2 4_465 0.97 2.58 3.468(7) 153
